data_7715419
loop_
_publ_author_name
'Fern&#xe1;ndez-Fari&#xf1;a, Sandra'
'Maneiro, Marcelino'
'Zaragoza, Guillermo'
'Seco, Jos&#xe9; M'
'Pedrido, Rosa'
'Gonz&#xe1;lez-Noya, Ana M'

_publ_section_title
;
 Nickel, copper, and zinc dinuclear helicates: how do bulky groups
 influence their architecture?
;
_journal_issue 12
_journal_name_full 'Dalton transactions (Cambridge, England : 2003)'
_journal_page_first 5676
_journal_page_last 5685
_journal_paper_doi 10.1039/d4dt00279b
_journal_volume 53
_journal_year 2024
_chemical_formula_moiety 'C72 H75 N5 Ni2 O4'
_chemical_formula_sum 'C72 H75 N5 Ni2 O4'
_chemical_formula_weight 1191.79
_chemical_name_systematic Ni2(L2)2
_space_group_IT_number 2
_space_group_name_Hall '-P 1'
_space_group_name_H-M_alt 'P -1'
_symmetry_cell_setting triclinic
_symmetry_Int_Tables_number 2
_symmetry_space_group_name_Hall '-P 1'
_symmetry_space_group_name_H-M 'P -1'
_atom_sites_solution_hydrogens geom
_atom_sites_solution_primary dual
_atom_sites_solution_secondary dual
_audit_conform_dict_location ftp://ftp.iucr.org/pub/cif_core.dic
_audit_conform_dict_name cif_core.dic
_audit_conform_dict_version 2.4.5
_audit_creation_date 2019-05-06T09:39:05-00:00
_audit_creation_method 'WinGX routine CIF_UPDATE'
_audit_update_record
;
2023-12-21 deposited with the CCDC.	2024-02-26 downloaded from the CCDC.
;
_cell_angle_alpha 97.023(2)
_cell_angle_beta 100.791(2)
_cell_angle_gamma 101.103(2)
_cell_formula_units_Z 2
_cell_length_a 11.7230(6)
_cell_length_b 13.6632(7)
_cell_length_c 19.6313(7)
_cell_measurement_reflns_used 1897
_cell_measurement_temperature 100(2)
_cell_measurement_theta_max 27.89
_cell_measurement_theta_min 2.42
_cell_measurement_wavelength 0.71073
_cell_volume 2989.8(2)
_computing_cell_refinement 'APPEX3v2018.7-2 (BRUKER AXS, 2005)'
_computing_data_collection 'APPEX3v2018.7-2 (BRUKER AXS, 2005)'
_computing_data_reduction 'APPEX3v2018.7-2 (BRUKER AXS, 2005)'
_computing_molecular_graphics 'Ortep for Windows (Farrugia, 2012)'
_computing_publication_material 'WinGX publication routines (Farrugia, 2012)'
_computing_structure_refinement 'SHELXL-2018/3 (Sheldrick, 2018)'
_computing_structure_solution 'SHELXT-2018/2 (Sheldrick, 2015)'
_diffrn_ambient_temperature 100(2)
_diffrn_detector_area_resol_mean 7.3910
_diffrn_measured_fraction_theta_full 0.999
_diffrn_measured_fraction_theta_max 0.998
_diffrn_measurement_device_type 'Bruker D8 VENTURE PHOTON III-14'
_diffrn_measurement_method 'omega and phi'
_diffrn_radiation_monochromator 'Incoatec multilayer mirror'
_diffrn_radiation_probe x-ray
_diffrn_radiation_type MoK\a
_diffrn_radiation_wavelength 0.71073
_diffrn_reflns_av_R_equivalents 0.0607
_diffrn_reflns_av_unetI/netI 0.0433
_diffrn_reflns_Laue_measured_fraction_full 0.999
_diffrn_reflns_Laue_measured_fraction_max 0.998
_diffrn_reflns_limit_h_max 15
_diffrn_reflns_limit_h_min -15
_diffrn_reflns_limit_k_max 18
_diffrn_reflns_limit_k_min -18
_diffrn_reflns_limit_l_max 26
_diffrn_reflns_limit_l_min -26
_diffrn_reflns_number 96565
_diffrn_reflns_point_group_measured_fraction_full 0.999
_diffrn_reflns_point_group_measured_fraction_max 0.998
_diffrn_reflns_theta_full 25.242
_diffrn_reflns_theta_max 28.292
_diffrn_reflns_theta_min 2.297
_diffrn_source 'INCOATEC microfocus sealed tube'
_diffrn_source_type 'Incoatec I\mS 3.0'
_diffrn_standards_number 0
_exptl_absorpt_coefficient_mu 0.685
_exptl_absorpt_correction_T_max 0.9420
_exptl_absorpt_correction_T_min 0.9026
_exptl_absorpt_correction_type multi-scan
_exptl_absorpt_process_details 'BRUKER SADABS-2016/2'
_exptl_crystal_colour Orange
_exptl_crystal_density_diffrn 1.324
_exptl_crystal_density_method 'not measured'
_exptl_crystal_description plate
_exptl_crystal_F_000 1260
_exptl_crystal_size_max 0.18
_exptl_crystal_size_mid 0.16
_exptl_crystal_size_min 0.04
_refine_diff_density_max 0.574
_refine_diff_density_min -1.111
_refine_diff_density_rms 0.077
_refine_ls_extinction_method none
_refine_ls_goodness_of_fit_ref 1.042
_refine_ls_hydrogen_treatment constr
_refine_ls_matrix_type full
_refine_ls_number_constraints 0
_refine_ls_number_parameters 761
_refine_ls_number_reflns 14845
_refine_ls_number_restraints 0
_refine_ls_restrained_S_all 1.042
_refine_ls_R_factor_all 0.0705
_refine_ls_R_factor_gt 0.0468
_refine_ls_shift/su_max 0.001
_refine_ls_shift/su_mean 0
_refine_ls_structure_factor_coef Fsqd
_refine_ls_weighting_details 'w=1/[\s^2^(Fo^2^)+(0.0473P)^2^+3.9872P] where P=(Fo^2^+2Fc^2^)/3'
_refine_ls_weighting_scheme calc
_refine_ls_wR_factor_gt 0.1089
_refine_ls_wR_factor_ref 0.1228
_reflns_Friedel_coverage 0
_reflns_number_gt 11402
_reflns_number_total 14845
_reflns_threshold_expression 'I > 2\s(I)'
_cod_data_source_file d4dt00279b2.cif
_cod_data_source_block NiL
_cod_depositor_comments 'Adding full bibliography for 7715415--7715422.cif.'
_cod_database_code 7715419
_shelx_estimated_absorpt_t_min 0.887
_shelx_estimated_absorpt_t_max 0.973
_shelx_shelxl_version_number 2018/3

loop_
_symmetry_equiv_pos_as_xyz
'x, y, z'
'-x, -y, -z'

loop_
_atom_site_label
_atom_site_type_symbol
_atom_site_fract_x
_atom_site_fract_y
_atom_site_fract_z
_atom_site_U_iso_or_equiv
_atom_site_adp_type
_atom_site_occupancy
_atom_site_site_symmetry_order
_atom_site_calc_flag
_atom_site_refinement_flags_posn
_atom_site_refinement_flags_adp
_atom_site_refinement_flags_occupancy
_atom_site_disorder_assembly
_atom_site_disorder_group
C1 C 0.5636(2) 0.89544(17) 1.06058(12) 0.0160(4) Uani 1 1 d . . . . .
C2 C 0.5817(2) 0.90824(17) 0.99193(12) 0.0162(4) Uani 1 1 d . . . . .
C3 C 0.6858(2) 0.97371(18) 0.98419(13) 0.0185(5) Uani 1 1 d . . . . .
H12 H 0.697125 0.982107 0.938417 0.022 Uiso 1 1 calc R U . . .
C4 C 0.7703(2) 1.02517(18) 1.04159(13) 0.0203(5) Uani 1 1 d . . . . .
H11 H 0.84067 1.068241 1.035951 0.024 Uiso 1 1 calc R U . . .
C5 C 0.7518(2) 1.01356(18) 1.10884(13) 0.0185(5) Uani 1 1 d . . . . .
H1 H 0.811064 1.049993 1.148351 0.022 Uiso 1 1 calc R U . . .
C6 C 0.6516(2) 0.95169(17) 1.12073(12) 0.0166(4) Uani 1 1 d . . . . .
C7 C 0.6347(2) 0.94071(19) 1.19544(12) 0.0196(5) Uani 1 1 d . . . . .
C8 C 0.7357(2) 1.0108(2) 1.25117(13) 0.0294(6) Uani 1 1 d . . . . .
H2 H 0.737685 1.081126 1.245006 0.044 Uiso 1 1 calc R U . . .
H3 H 0.811752 0.99421 1.246153 0.044 Uiso 1 1 calc R U . . .
H4 H 0.722446 1.001852 1.298064 0.044 Uiso 1 1 calc R U . . .
C9 C 0.6348(2) 0.8318(2) 1.20688(14) 0.0253(5) Uani 1 1 d . . . . .
H5 H 0.626229 0.824928 1.254877 0.038 Uiso 1 1 calc R U . . .
H6 H 0.710005 0.815373 1.199842 0.038 Uiso 1 1 calc R U . . .
H7 H 0.568295 0.785426 1.173234 0.038 Uiso 1 1 calc R U . . .
C10 C 0.5173(2) 0.9669(2) 1.20772(13) 0.0243(5) Uani 1 1 d . . . . .
H8 H 0.450888 0.926454 1.17088 0.036 Uiso 1 1 calc R U . . .
H9 H 0.52121 1.038916 1.206347 0.036 Uiso 1 1 calc R U . . .
H10 H 0.505121 0.952014 1.25375 0.036 Uiso 1 1 calc R U . . .
C11 C 0.4973(2) 0.85903(17) 0.92859(12) 0.0169(5) Uani 1 1 d . . . . .
H72 H 0.518105 0.873038 0.88573 0.02 Uiso 1 1 calc R U . . .
C12 C 0.3259(2) 0.75174(17) 0.85547(12) 0.0164(4) Uani 1 1 d . . . . .
C13 C 0.3753(2) 0.72160(18) 0.79946(12) 0.0189(5) Uani 1 1 d . . . . .
H13 H 0.45934 0.733752 0.805106 0.023 Uiso 1 1 calc R U . . .
C14 C 0.3020(2) 0.67374(18) 0.73524(13) 0.0195(5) Uani 1 1 d . . . . .
H71 H 0.336792 0.654594 0.697122 0.023 Uiso 1 1 calc R U . . .
C15 C 0.1786(2) 0.65332(17) 0.72572(12) 0.0187(5) Uani 1 1 d . . . . .
C16 C 0.1303(2) 0.68343(18) 0.78240(13) 0.0195(5) Uani 1 1 d . . . . .
H14 H 0.046265 0.670839 0.776913 0.023 Uiso 1 1 calc R U . . .
C17 C 0.2025(2) 0.73137(18) 0.84662(13) 0.0188(5) Uani 1 1 d . . . . .
H15 H 0.167701 0.750415 0.884762 0.023 Uiso 1 1 calc R U . . .
C18 C 0.0990(2) 0.59873(19) 0.65641(13) 0.0224(5) Uani 1 1 d . . . . .
H16 H 0.112187 0.640572 0.619654 0.027 Uiso 1 1 calc R U . . .
H70 H 0.01495 0.59221 0.660306 0.027 Uiso 1 1 calc R U . . .
C19 C 0.1185(2) 0.49433(18) 0.63297(13) 0.0181(5) Uani 1 1 d . . . . .
C20 C 0.1092(2) 0.46210(18) 0.56169(12) 0.0185(5) Uani 1 1 d . . . . .
H17 H 0.091675 0.506118 0.529222 0.022 Uiso 1 1 calc R U . . .
C21 C 0.1249(2) 0.36765(18) 0.53713(12) 0.0175(5) Uani 1 1 d . . . . .
H69 H 0.114494 0.346256 0.488034 0.021 Uiso 1 1 calc R U . . .
C22 C 0.1559(2) 0.30349(18) 0.58402(12) 0.0176(5) Uani 1 1 d . . . . .
C23 C 0.1652(2) 0.33436(18) 0.65549(12) 0.0190(5) Uani 1 1 d . . . . .
H18 H 0.185251 0.291113 0.688048 0.023 Uiso 1 1 calc R U . . .
C24 C 0.1452(2) 0.42829(18) 0.67928(13) 0.0194(5) Uani 1 1 d . . . . .
H19 H 0.149815 0.447854 0.72802 0.023 Uiso 1 1 calc R U . . .
C25 C 0.1344(2) 0.12881(18) 0.57757(12) 0.0195(5) Uani 1 1 d . . . . .
H68 H 0.091789 0.137369 0.61374 0.023 Uiso 1 1 calc R U . . .
C26 C 0.1397(2) 0.02749(18) 0.55195(12) 0.0188(5) Uani 1 1 d . . . . .
C27 C 0.0880(2) -0.04922(19) 0.58589(12) 0.0203(5) Uani 1 1 d . . . . .
H20 H 0.054115 -0.03219 0.624855 0.024 Uiso 1 1 calc R U . . .
C28 C 0.0865(2) -0.14810(19) 0.56279(13) 0.0217(5) Uani 1 1 d . . . . .
H21 H 0.053846 -0.199829 0.586367 0.026 Uiso 1 1 calc R U . . .
C29 C 0.1334(2) -0.17231(19) 0.50419(13) 0.0212(5) Uani 1 1 d . . . . .
H22 H 0.132578 -0.241281 0.489146 0.025 Uiso 1 1 calc R U . . .
C30 C 0.1812(2) -0.10099(18) 0.46684(13) 0.0197(5) Uani 1 1 d . . . . .
C31 C 0.2300(2) -0.13183(19) 0.40181(14) 0.0242(5) Uani 1 1 d . . . . .
C32 C 0.2137(3) -0.2466(2) 0.38375(15) 0.0294(6) Uani 1 1 d . . . . .
H23 H 0.25686 -0.271623 0.423297 0.044 Uiso 1 1 calc R U . . .
H24 H 0.244931 -0.262862 0.341831 0.044 Uiso 1 1 calc R U . . .
H25 H 0.128821 -0.278695 0.374578 0.044 Uiso 1 1 calc R U . . .
C33 C 0.3639(3) -0.0844(2) 0.41613(18) 0.0368(7) Uani 1 1 d . . . . .
H26 H 0.406066 -0.111936 0.454699 0.055 Uiso 1 1 calc R U . . .
H27 H 0.376892 -0.010915 0.429129 0.055 Uiso 1 1 calc R U . . .
H28 H 0.394048 -0.100109 0.373717 0.055 Uiso 1 1 calc R U . . .
C34 C 0.1649(3) -0.0965(2) 0.33721(15) 0.0377(7) Uani 1 1 d . . . . .
H29 H 0.197229 -0.116336 0.296376 0.056 Uiso 1 1 calc R U . . .
H30 H 0.175974 -0.022767 0.34619 0.056 Uiso 1 1 calc R U . . .
H31 H 0.079729 -0.127833 0.327798 0.056 Uiso 1 1 calc R U . . .
C35 C 0.1851(2) 0.00362(18) 0.49124(13) 0.0197(5) Uani 1 1 d . . . . .
C36 C 0.2666(2) 0.30110(18) 0.36129(12) 0.0183(5) Uani 1 1 d . . . . .
C37 C 0.2190(2) 0.29198(18) 0.28727(12) 0.0175(5) Uani 1 1 d . . . . .
C38 C 0.1976(2) 0.37817(19) 0.26152(13) 0.0203(5) Uani 1 1 d . . . . .
H58 H 0.165421 0.372225 0.212669 0.024 Uiso 1 1 calc R U . . .
C39 C 0.2206(2) 0.47353(19) 0.30313(13) 0.0217(5) Uani 1 1 d . . . . .
H57 H 0.20115 0.529716 0.283172 0.026 Uiso 1 1 calc R U . . .
C40 C 0.2716(2) 0.48436(18) 0.37291(13) 0.0202(5) Uani 1 1 d . . . . .
H32 H 0.29109 0.549153 0.401442 0.024 Uiso 1 1 calc R U . . .
C41 C 0.2952(2) 0.39970(18) 0.40270(12) 0.0180(5) Uani 1 1 d . . . . .
C42 C 0.3541(2) 0.41641(18) 0.47505(12) 0.0186(5) Uani 1 1 d . . . . .
H33 H 0.394462 0.483486 0.496172 0.022 Uiso 1 1 calc R U . . .
C43 C 0.4182(2) 0.37208(18) 0.58614(12) 0.0179(5) Uani 1 1 d . . . . .
C44 C 0.4244(2) 0.46575(18) 0.62615(12) 0.0194(5) Uani 1 1 d . . . . .
H34 H 0.391395 0.515861 0.605002 0.023 Uiso 1 1 calc R U . . .
C45 C 0.4791(2) 0.48491(18) 0.69680(12) 0.0186(5) Uani 1 1 d . . . . .
H35 H 0.483157 0.54867 0.723712 0.022 Uiso 1 1 calc R U . . .
C46 C 0.5283(2) 0.41320(18) 0.72936(12) 0.0175(5) Uani 1 1 d . . . . .
C47 C 0.5882(2) 0.43693(19) 0.80679(12) 0.0199(5) Uani 1 1 d . . . . .
H36 H 0.603357 0.37371 0.82273 0.024 Uiso 1 1 calc R U . . .
H54 H 0.666246 0.484032 0.812652 0.024 Uiso 1 1 calc R U . . .
C48 C 0.5166(2) 0.48337(18) 0.85333(12) 0.0170(5) Uani 1 1 d . . . . .
C49 C 0.5681(2) 0.56879(18) 0.90414(12) 0.0175(5) Uani 1 1 d . . . . .
H53 H 0.649167 0.600494 0.908153 0.021 Uiso 1 1 calc R U . . .
C50 C 0.5041(2) 0.60889(18) 0.94911(12) 0.0169(5) Uani 1 1 d . . . . .
H52 H 0.54146 0.666518 0.98392 0.02 Uiso 1 1 calc R U . . .
C51 C 0.3845(2) 0.56377(17) 0.94268(12) 0.0161(4) Uani 1 1 d . . . . .
C52 C 0.2402(2) 0.54630(18) 1.01065(12) 0.0167(4) Uani 1 1 d . . . . .
H37 H 0.237328 0.476129 0.999296 0.02 Uiso 1 1 calc R U . . .
C53 C 0.1590(2) 0.57380(18) 1.05213(12) 0.0175(5) Uani 1 1 d . . . . .
C54 C 0.1339(2) 0.67164(18) 1.05966(12) 0.0164(4) Uani 1 1 d . . . . .
C55 C 0.0467(2) 0.69097(18) 1.09865(12) 0.0179(5) Uani 1 1 d . . . . .
C56 C -0.0002(2) 0.61530(19) 1.13311(13) 0.0208(5) Uani 1 1 d . . . . .
H40 H -0.052221 0.62949 1.162884 0.025 Uiso 1 1 calc R U . . .
C57 C 0.0251(2) 0.5193(2) 1.12634(13) 0.0229(5) Uani 1 1 d . . . . .
H38 H -0.01012 0.469408 1.150435 0.027 Uiso 1 1 calc R U . . .
C58 C 0.1014(2) 0.49792(19) 1.08451(13) 0.0205(5) Uani 1 1 d . . . . .
H39 H 0.115512 0.431653 1.07728 0.025 Uiso 1 1 calc R U . . .
C59 C 0.0045(2) 0.79086(19) 1.09908(14) 0.0234(5) Uani 1 1 d . . . . .
C60 C -0.0561(3) 0.7968(2) 1.02364(15) 0.0288(6) Uani 1 1 d . . . . .
H41 H -0.126554 0.741274 1.007363 0.043 Uiso 1 1 calc R U . . .
H42 H -0.00027 0.79134 0.992663 0.043 Uiso 1 1 calc R U . . .
H43 H -0.080118 0.861559 1.022796 0.043 Uiso 1 1 calc R U . . .
C61 C -0.0877(3) 0.7967(2) 1.14479(17) 0.0345(7) Uani 1 1 d . . . . .
H44 H -0.157502 0.741106 1.126255 0.052 Uiso 1 1 calc R U . . .
H45 H -0.111997 0.861422 1.144049 0.052 Uiso 1 1 calc R U . . .
H46 H -0.052603 0.791442 1.193215 0.052 Uiso 1 1 calc R U . . .
C62 C 0.1082(3) 0.8823(2) 1.12771(15) 0.0320(6) Uani 1 1 d . . . . .
H47 H 0.166627 0.883154 1.097914 0.048 Uiso 1 1 calc R U . . .
H48 H 0.146061 0.877863 1.175824 0.048 Uiso 1 1 calc R U . . .
H49 H 0.078251 0.944532 1.127735 0.048 Uiso 1 1 calc R U . . .
C63 C 0.3309(2) 0.48038(18) 0.89076(13) 0.0189(5) Uani 1 1 d . . . . .
H50 H 0.248829 0.450644 0.885109 0.023 Uiso 1 1 calc R U . . .
C64 C 0.3967(2) 0.44043(18) 0.84724(13) 0.0200(5) Uani 1 1 d . . . . .
H51 H 0.359255 0.38263 0.812575 0.024 Uiso 1 1 calc R U . . .
C65 C 0.5229(2) 0.32099(18) 0.68849(12) 0.0185(5) Uani 1 1 d . . . . .
H55 H 0.557148 0.271287 0.709403 0.022 Uiso 1 1 calc R U . . .
C66 C 0.4682(2) 0.30064(18) 0.61765(12) 0.0187(5) Uani 1 1 d . . . . .
H56 H 0.465124 0.237208 0.590611 0.022 Uiso 1 1 calc R U . . .
C67 C 0.1849(2) 0.18829(18) 0.23996(12) 0.0194(5) Uani 1 1 d . . . . .
C68 C 0.1428(3) 0.1964(2) 0.16222(13) 0.0287(6) Uani 1 1 d . . . . .
H59 H 0.205979 0.240839 0.146967 0.043 Uiso 1 1 calc R U . . .
H60 H 0.071397 0.224541 0.156592 0.043 Uiso 1 1 calc R U . . .
H61 H 0.124292 0.129112 0.133572 0.043 Uiso 1 1 calc R U . . .
C69 C 0.0809(2) 0.12295(19) 0.26280(13) 0.0219(5) Uani 1 1 d . . . . .
H62 H 0.104649 0.117841 0.312602 0.033 Uiso 1 1 calc R U . . .
H63 H 0.059833 0.055214 0.234545 0.033 Uiso 1 1 calc R U . . .
H64 H 0.011902 0.154185 0.255812 0.033 Uiso 1 1 calc R U . . .
C70 C 0.2910(2) 0.1368(2) 0.24519(14) 0.0261(6) Uani 1 1 d . . . . .
H65 H 0.314078 0.123343 0.29317 0.039 Uiso 1 1 calc R U . . .
H66 H 0.358319 0.181387 0.233598 0.039 Uiso 1 1 calc R U . . .
H67 H 0.268463 0.072986 0.212154 0.039 Uiso 1 1 calc R U . . .
C71 C 0.3901(3) 0.7462(2) 0.57454(15) 0.0307(6) Uani 1 1 d . . . . .
C72 C 0.4292(3) 0.8478(2) 0.61379(17) 0.0436(8) Uani 1 1 d . . . . .
H73 H 0.413555 0.84792 0.661121 0.065 Uiso 1 1 calc R U . . .
H74 H 0.38571 0.892688 0.589713 0.065 Uiso 1 1 calc R U . . .
H75 H 0.514713 0.871576 0.617122 0.065 Uiso 1 1 calc R U . . .
N1 N 0.39571(17) 0.79759(15) 0.92325(10) 0.0163(4) Uani 1 1 d . . . . .
N2 N 0.18218(18) 0.21034(15) 0.55622(10) 0.0176(4) Uani 1 1 d . . . . .
N3 N 0.35618(18) 0.34627(15) 0.51389(10) 0.0190(4) Uani 1 1 d . . . . .
N4 N 0.31722(17) 0.60750(15) 0.98704(10) 0.0162(4) Uani 1 1 d . . . . .
N5 N 0.3591(3) 0.6666(2) 0.54415(14) 0.0501(8) Uani 1 1 d . . . . .
O1 O 0.46955(14) 0.83432(13) 1.07001(9) 0.0193(3) Uani 1 1 d . . . . .
O2 O 0.22564(17) 0.07304(13) 0.45552(10) 0.0256(4) Uani 1 1 d . . . . .
O3 O 0.28519(16) 0.22094(13) 0.38937(8) 0.0215(4) Uani 1 1 d . . . . .
O4 O 0.18734(15) 0.74445(12) 1.03101(9) 0.0193(3) Uani 1 1 d . . . . .
Ni1 Ni 0.33499(3) 0.75563(2) 1.00400(2) 0.01694(8) Uani 1 1 d . . . . .
Ni2 Ni 0.26466(3) 0.21191(2) 0.48126(2) 0.01963(8) Uani 1 1 d . . . . .

loop_
_atom_site_aniso_label
_atom_site_aniso_U_11
_atom_site_aniso_U_22
_atom_site_aniso_U_33
_atom_site_aniso_U_23
_atom_site_aniso_U_13
_atom_site_aniso_U_12
C1 0.0163(11) 0.0126(11) 0.0199(11) 0.0028(9) 0.0052(9) 0.0038(9)
C2 0.0157(11) 0.0154(11) 0.0179(11) 0.0022(9) 0.0034(9) 0.0051(9)
C3 0.0197(11) 0.0175(11) 0.0199(11) 0.0047(9) 0.0076(9) 0.0039(9)
C4 0.0185(11) 0.0157(11) 0.0264(13) 0.0047(10) 0.0063(10) 0.0005(9)
C5 0.0173(11) 0.0146(11) 0.0214(12) 0.0016(9) 0.0009(9) 0.0021(9)
C6 0.0168(11) 0.0142(11) 0.0183(11) 0.0026(9) 0.0029(9) 0.0031(9)
C7 0.0206(12) 0.0212(12) 0.0161(11) 0.0052(9) 0.0026(9) 0.0024(10)
C8 0.0297(14) 0.0357(16) 0.0179(12) 0.0037(11) 0.0006(11) -0.0001(12)
C9 0.0284(13) 0.0261(14) 0.0264(13) 0.0120(11) 0.0103(11) 0.0087(11)
C10 0.0285(13) 0.0276(14) 0.0185(12) 0.0019(10) 0.0055(10) 0.0111(11)
C11 0.0200(11) 0.0154(11) 0.0168(11) 0.0030(9) 0.0060(9) 0.0054(9)
C12 0.0187(11) 0.0127(11) 0.0172(11) 0.0027(9) 0.0027(9) 0.0032(9)
C13 0.0177(11) 0.0198(12) 0.0194(11) 0.0042(9) 0.0038(9) 0.0044(9)
C14 0.0231(12) 0.0180(12) 0.0185(11) 0.0017(9) 0.0053(10) 0.0069(9)
C15 0.0234(12) 0.0104(10) 0.0210(12) 0.0018(9) 0.0003(10) 0.0053(9)
C16 0.0166(11) 0.0155(11) 0.0256(12) 0.0026(9) 0.0037(10) 0.0032(9)
C17 0.0201(11) 0.0156(11) 0.0219(12) 0.0029(9) 0.0074(10) 0.0047(9)
C18 0.0234(12) 0.0190(12) 0.0222(12) -0.0013(10) -0.0025(10) 0.0087(10)
C19 0.0132(10) 0.0161(11) 0.0228(12) -0.0005(9) -0.0002(9) 0.0040(9)
C20 0.0155(11) 0.0175(11) 0.0200(11) 0.0036(9) -0.0020(9) 0.0032(9)
C21 0.0158(11) 0.0193(12) 0.0147(11) 0.0017(9) 0.0005(9) 0.0011(9)
C22 0.0159(11) 0.0156(11) 0.0197(11) 0.0006(9) 0.0027(9) 0.0025(9)
C23 0.0215(12) 0.0165(11) 0.0185(11) 0.0035(9) 0.0040(9) 0.0031(9)
C24 0.0202(11) 0.0198(12) 0.0172(11) 0.0002(9) 0.0033(9) 0.0045(9)
C25 0.0168(11) 0.0208(12) 0.0185(11) 0.0024(9) -0.0013(9) 0.0037(9)
C26 0.0171(11) 0.0163(11) 0.0198(11) 0.0021(9) -0.0023(9) 0.0025(9)
C27 0.0190(11) 0.0232(12) 0.0165(11) 0.0033(9) -0.0002(9) 0.0033(10)
C28 0.0218(12) 0.0190(12) 0.0212(12) 0.0060(10) -0.0011(10) 0.0007(10)
C29 0.0197(12) 0.0153(11) 0.0254(12) 0.0017(10) -0.0016(10) 0.0030(9)
C30 0.0178(11) 0.0163(11) 0.0239(12) 0.0028(9) 0.0014(9) 0.0044(9)
C31 0.0292(13) 0.0177(12) 0.0267(13) 0.0018(10) 0.0079(11) 0.0072(10)
C32 0.0352(15) 0.0209(13) 0.0322(14) -0.0004(11) 0.0087(12) 0.0082(11)
C33 0.0332(16) 0.0266(15) 0.0511(19) -0.0015(13) 0.0199(14) 0.0027(12)
C34 0.060(2) 0.0356(17) 0.0250(14) 0.0074(12) 0.0132(14) 0.0237(15)
C35 0.0197(11) 0.0157(11) 0.0226(12) 0.0028(9) 0.0027(10) 0.0030(9)
C36 0.0168(11) 0.0183(12) 0.0191(11) 0.0032(9) 0.0041(9) 0.0019(9)
C37 0.0157(11) 0.0184(12) 0.0175(11) 0.0035(9) 0.0043(9) 0.0001(9)
C38 0.0196(12) 0.0236(12) 0.0155(11) 0.0039(9) 0.0030(9) 0.0000(10)
C39 0.0222(12) 0.0201(12) 0.0237(12) 0.0073(10) 0.0061(10) 0.0031(10)
C40 0.0206(12) 0.0167(11) 0.0221(12) 0.0009(9) 0.0065(10) 0.0011(9)
C41 0.0169(11) 0.0191(12) 0.0168(11) 0.0010(9) 0.0034(9) 0.0023(9)
C42 0.0161(11) 0.0182(12) 0.0189(11) -0.0007(9) 0.0033(9) 0.0005(9)
C43 0.0157(11) 0.0196(12) 0.0165(11) 0.0004(9) 0.0010(9) 0.0034(9)
C44 0.0193(11) 0.0192(12) 0.0193(11) 0.0019(9) 0.0016(9) 0.0068(9)
C45 0.0193(11) 0.0162(11) 0.0191(11) -0.0018(9) 0.0025(9) 0.0056(9)
C46 0.0141(10) 0.0220(12) 0.0174(11) 0.0030(9) 0.0052(9) 0.0052(9)
C47 0.0182(11) 0.0262(13) 0.0161(11) 0.0031(9) 0.0016(9) 0.0086(10)
C48 0.0170(11) 0.0198(12) 0.0163(11) 0.0056(9) 0.0027(9) 0.0084(9)
C49 0.0131(10) 0.0231(12) 0.0170(11) 0.0058(9) 0.0021(9) 0.0051(9)
C50 0.0166(11) 0.0173(11) 0.0156(11) 0.0019(9) 0.0003(9) 0.0043(9)
C51 0.0179(11) 0.0163(11) 0.0162(11) 0.0055(9) 0.0043(9) 0.0066(9)
C52 0.0161(11) 0.0177(11) 0.0156(11) 0.0033(9) -0.0001(9) 0.0052(9)
C53 0.0157(11) 0.0207(12) 0.0152(11) 0.0044(9) 0.0019(9) 0.0025(9)
C54 0.0142(10) 0.0186(11) 0.0151(10) 0.0036(9) 0.0022(9) 0.0009(9)
C55 0.0172(11) 0.0187(12) 0.0159(11) 0.0003(9) 0.0046(9) 0.0001(9)
C56 0.0154(11) 0.0276(13) 0.0187(11) 0.0022(10) 0.0060(9) 0.0018(10)
C57 0.0206(12) 0.0270(13) 0.0235(12) 0.0138(10) 0.0070(10) 0.0029(10)
C58 0.0196(12) 0.0209(12) 0.0211(12) 0.0072(10) 0.0024(10) 0.0044(10)
C59 0.0252(13) 0.0205(12) 0.0256(13) 0.0003(10) 0.0124(11) 0.0033(10)
C60 0.0319(14) 0.0253(14) 0.0321(14) 0.0062(11) 0.0076(12) 0.0114(11)
C61 0.0369(16) 0.0283(15) 0.0447(17) 0.0037(13) 0.0243(14) 0.0089(12)
C62 0.0404(16) 0.0221(14) 0.0314(15) -0.0041(11) 0.0173(13) -0.0018(12)
C63 0.0135(11) 0.0197(12) 0.0221(12) 0.0026(9) 0.0029(9) 0.0019(9)
C64 0.0211(12) 0.0181(12) 0.0192(11) -0.0003(9) 0.0028(9) 0.0044(9)
C65 0.0171(11) 0.0194(12) 0.0213(12) 0.0056(9) 0.0051(9) 0.0072(9)
C66 0.0188(11) 0.0170(11) 0.0196(11) -0.0006(9) 0.0043(9) 0.0044(9)
C67 0.0229(12) 0.0189(12) 0.0151(11) 0.0014(9) 0.0036(9) 0.0025(9)
C68 0.0401(16) 0.0260(14) 0.0176(12) 0.0021(10) 0.0046(11) 0.0043(12)
C69 0.0212(12) 0.0188(12) 0.0228(12) 0.0000(10) 0.0027(10) 0.0019(10)
C70 0.0235(13) 0.0296(14) 0.0256(13) -0.0005(11) 0.0091(11) 0.0060(11)
C71 0.0352(15) 0.0331(16) 0.0254(14) 0.0086(12) 0.0048(12) 0.0113(12)
C72 0.0472(19) 0.0325(17) 0.0390(17) 0.0039(14) -0.0077(15) -0.0022(14)
N1 0.0168(9) 0.0160(10) 0.0160(9) 0.0016(7) 0.0028(8) 0.0050(8)
N2 0.0203(10) 0.0159(10) 0.0157(9) 0.0003(8) 0.0009(8) 0.0060(8)
N3 0.0214(10) 0.0173(10) 0.0159(9) -0.0015(8) 0.0003(8) 0.0052(8)
N4 0.0146(9) 0.0191(10) 0.0151(9) 0.0028(8) 0.0027(7) 0.0045(8)
N5 0.084(2) 0.0346(16) 0.0318(14) 0.0064(12) 0.0032(15) 0.0214(15)
O1 0.0185(8) 0.0190(8) 0.0183(8) 0.0016(7) 0.0056(7) -0.0011(7)
O2 0.0337(10) 0.0147(8) 0.0299(10) 0.0033(7) 0.0131(8) 0.0033(7)
O3 0.0316(10) 0.0173(8) 0.0148(8) 0.0009(7) 0.0025(7) 0.0069(7)
O4 0.0202(8) 0.0176(8) 0.0224(9) 0.0052(7) 0.0100(7) 0.0032(7)
Ni1 0.01636(15) 0.01544(15) 0.01809(15) 0.00022(11) 0.00681(12) -0.00015(11)
Ni2 0.02408(17) 0.01610(16) 0.01788(16) 0.00178(12) 0.00464(12) 0.00299(12)

loop_
_atom_type_symbol
_atom_type_description
_atom_type_scat_dispersion_real
_atom_type_scat_dispersion_imag
_atom_type_scat_source
C C 0.0033 0.0016 'International Tables Vol C Tables 4.2.6.8 and 6.1.1.4'
H H 0 0 'International Tables Vol C Tables 4.2.6.8 and 6.1.1.4'
N N 0.0061 0.0033 'International Tables Vol C Tables 4.2.6.8 and 6.1.1.4'
O O 0.0106 0.006 'International Tables Vol C Tables 4.2.6.8 and 6.1.1.4'
Ni Ni 0.3393 1.1124 'International Tables Vol C Tables 4.2.6.8 and 6.1.1.4'

loop_
_geom_angle_atom_site_label_1
_geom_angle_atom_site_label_2
_geom_angle_atom_site_label_3
_geom_angle
_geom_angle_site_symmetry_1
_geom_angle_site_symmetry_3
_geom_angle_publ_flag
O1 C1 C2 121.9(2) . . ?
O1 C1 C6 119.3(2) . . ?
C2 C1 C6 118.8(2) . . ?
C3 C2 C1 119.9(2) . . ?
C3 C2 C11 116.8(2) . . ?
C1 C2 C11 123.3(2) . . ?
C4 C3 C2 120.9(2) . . ?
C4 C3 H12 119.5 . . ?
C2 C3 H12 119.5 . . ?
C3 C4 C5 119.1(2) . . ?
C3 C4 H11 120.4 . . ?
C5 C4 H11 120.4 . . ?
C6 C5 C4 123.4(2) . . ?
C6 C5 H1 118.3 . . ?
C4 C5 H1 118.3 . . ?
C5 C6 C1 117.8(2) . . ?
C5 C6 C7 121.8(2) . . ?
C1 C6 C7 120.4(2) . . ?
C8 C7 C9 107.8(2) . . ?
C8 C7 C6 111.5(2) . . ?
C9 C7 C6 109.2(2) . . ?
C8 C7 C10 107.3(2) . . ?
C9 C7 C10 109.4(2) . . ?
C6 C7 C10 111.61(19) . . ?
C7 C8 H2 109.5 . . ?
C7 C8 H3 109.5 . . ?
H2 C8 H3 109.5 . . ?
C7 C8 H4 109.5 . . ?
H2 C8 H4 109.5 . . ?
H3 C8 H4 109.5 . . ?
C7 C9 H5 109.5 . . ?
C7 C9 H6 109.5 . . ?
H5 C9 H6 109.5 . . ?
C7 C9 H7 109.5 . . ?
H5 C9 H7 109.5 . . ?
H6 C9 H7 109.5 . . ?
C7 C10 H8 109.5 . . ?
C7 C10 H9 109.5 . . ?
H8 C10 H9 109.5 . . ?
C7 C10 H10 109.5 . . ?
H8 C10 H10 109.5 . . ?
H9 C10 H10 109.5 . . ?
N1 C11 C2 127.3(2) . . ?
N1 C11 H72 116.3 . . ?
C2 C11 H72 116.3 . . ?
C13 C12 C17 119.1(2) . . ?
C13 C12 N1 122.9(2) . . ?
C17 C12 N1 117.9(2) . . ?
C14 C13 C12 120.2(2) . . ?
C14 C13 H13 119.9 . . ?
C12 C13 H13 119.9 . . ?
C13 C14 C15 121.2(2) . . ?
C13 C14 H71 119.4 . . ?
C15 C14 H71 119.4 . . ?
C14 C15 C16 118.0(2) . . ?
C14 C15 C18 121.2(2) . . ?
C16 C15 C18 120.8(2) . . ?
C17 C16 C15 121.3(2) . . ?
C17 C16 H14 119.4 . . ?
C15 C16 H14 119.4 . . ?
C16 C17 C12 120.2(2) . . ?
C16 C17 H15 119.9 . . ?
C12 C17 H15 119.9 . . ?
C15 C18 C19 114.5(2) . . ?
C15 C18 H16 108.6 . . ?
C19 C18 H16 108.6 . . ?
C15 C18 H70 108.6 . . ?
C19 C18 H70 108.6 . . ?
H16 C18 H70 107.6 . . ?
C20 C19 C24 117.8(2) . . ?
C20 C19 C18 118.8(2) . . ?
C24 C19 C18 123.3(2) . . ?
C21 C20 C19 121.5(2) . . ?
C21 C20 H17 119.3 . . ?
C19 C20 H17 119.3 . . ?
C20 C21 C22 120.3(2) . . ?
C20 C21 H69 119.8 . . ?
C22 C21 H69 119.8 . . ?
C23 C22 C21 118.9(2) . . ?
C23 C22 N2 123.1(2) . . ?
C21 C22 N2 117.9(2) . . ?
C24 C23 C22 120.1(2) . . ?
C24 C23 H18 119.9 . . ?
C22 C23 H18 119.9 . . ?
C23 C24 C19 121.2(2) . . ?
C23 C24 H19 119.4 . . ?
C19 C24 H19 119.4 . . ?
N2 C25 C26 126.4(2) . . ?
N2 C25 H68 116.8 . . ?
C26 C25 H68 116.8 . . ?
C27 C26 C35 121.1(2) . . ?
C27 C26 C25 116.9(2) . . ?
C35 C26 C25 121.8(2) . . ?
C28 C27 C26 120.1(2) . . ?
C28 C27 H20 120 . . ?
C26 C27 H20 120 . . ?
C27 C28 C29 119.4(2) . . ?
C27 C28 H21 120.3 . . ?
C29 C28 H21 120.3 . . ?
C30 C29 C28 123.4(2) . . ?
C30 C29 H22 118.3 . . ?
C28 C29 H22 118.3 . . ?
C29 C30 C35 117.8(2) . . ?
C29 C30 C31 121.4(2) . . ?
C35 C30 C31 120.8(2) . . ?
C32 C31 C34 107.1(2) . . ?
C32 C31 C33 107.9(2) . . ?
C34 C31 C33 109.8(2) . . ?
C32 C31 C30 112.2(2) . . ?
C34 C31 C30 110.5(2) . . ?
C33 C31 C30 109.3(2) . . ?
C31 C32 H23 109.5 . . ?
C31 C32 H24 109.5 . . ?
H23 C32 H24 109.5 . . ?
C31 C32 H25 109.5 . . ?
H23 C32 H25 109.5 . . ?
H24 C32 H25 109.5 . . ?
C31 C33 H26 109.5 . . ?
C31 C33 H27 109.5 . . ?
H26 C33 H27 109.5 . . ?
C31 C33 H28 109.5 . . ?
H26 C33 H28 109.5 . . ?
H27 C33 H28 109.5 . . ?
C31 C34 H29 109.5 . . ?
C31 C34 H30 109.5 . . ?
H29 C34 H30 109.5 . . ?
C31 C34 H31 109.5 . . ?
H29 C34 H31 109.5 . . ?
H30 C34 H31 109.5 . . ?
O2 C35 C26 122.3(2) . . ?
O2 C35 C30 119.5(2) . . ?
C26 C35 C30 118.2(2) . . ?
O3 C36 C41 121.6(2) . . ?
O3 C36 C37 120.7(2) . . ?
C41 C36 C37 117.7(2) . . ?
C38 C37 C36 117.8(2) . . ?
C38 C37 C67 121.6(2) . . ?
C36 C37 C67 120.4(2) . . ?
C37 C38 C39 124.0(2) . . ?
C37 C38 H58 118 . . ?
C39 C38 H58 118 . . ?
C40 C39 C38 118.8(2) . . ?
C40 C39 H57 120.6 . . ?
C38 C39 H57 120.6 . . ?
C39 C40 C41 120.2(2) . . ?
C39 C40 H32 119.9 . . ?
C41 C40 H32 119.9 . . ?
C40 C41 C42 117.7(2) . . ?
C40 C41 C36 121.3(2) . . ?
C42 C41 C36 120.9(2) . . ?
N3 C42 C41 124.5(2) . . ?
N3 C42 H33 117.8 . . ?
C41 C42 H33 117.8 . . ?
C66 C43 C44 119.4(2) . . ?
C66 C43 N3 118.9(2) . . ?
C44 C43 N3 121.6(2) . . ?
C45 C44 C43 119.5(2) . . ?
C45 C44 H34 120.2 . . ?
C43 C44 H34 120.2 . . ?
C44 C45 C46 121.7(2) . . ?
C44 C45 H35 119.2 . . ?
C46 C45 H35 119.2 . . ?
C45 C46 C65 118.0(2) . . ?
C45 C46 C47 120.3(2) . . ?
C65 C46 C47 121.7(2) . . ?
C48 C47 C46 114.04(19) . . ?
C48 C47 H36 108.7 . . ?
C46 C47 H36 108.7 . . ?
C48 C47 H54 108.7 . . ?
C46 C47 H54 108.7 . . ?
H36 C47 H54 107.6 . . ?
C64 C48 C49 117.8(2) . . ?
C64 C48 C47 120.6(2) . . ?
C49 C48 C47 121.6(2) . . ?
C50 C49 C48 121.8(2) . . ?
C50 C49 H53 119.1 . . ?
C48 C49 H53 119.1 . . ?
C49 C50 C51 119.4(2) . . ?
C49 C50 H52 120.3 . . ?
C51 C50 H52 120.3 . . ?
C63 C51 C50 119.4(2) . . ?
C63 C51 N4 121.1(2) . . ?
C50 C51 N4 119.4(2) . . ?
N4 C52 C53 126.7(2) . . ?
N4 C52 H37 116.6 . . ?
C53 C52 H37 116.6 . . ?
C58 C53 C54 120.3(2) . . ?
C58 C53 C52 117.0(2) . . ?
C54 C53 C52 122.6(2) . . ?
O4 C54 C53 121.8(2) . . ?
O4 C54 C55 119.2(2) . . ?
C53 C54 C55 119.0(2) . . ?
C56 C55 C54 117.4(2) . . ?
C56 C55 C59 122.2(2) . . ?
C54 C55 C59 120.3(2) . . ?
C55 C56 C57 123.4(2) . . ?
C55 C56 H40 118.3 . . ?
C57 C56 H40 118.3 . . ?
C58 C57 C56 119.2(2) . . ?
C58 C57 H38 120.4 . . ?
C56 C57 H38 120.4 . . ?
C57 C58 C53 120.3(2) . . ?
C57 C58 H39 119.9 . . ?
C53 C58 H39 119.9 . . ?
C62 C59 C61 107.3(2) . . ?
C62 C59 C60 110.1(2) . . ?
C61 C59 C60 107.3(2) . . ?
C62 C59 C55 111.6(2) . . ?
C61 C59 C55 111.8(2) . . ?
C60 C59 C55 108.6(2) . . ?
C59 C60 H41 109.5 . . ?
C59 C60 H42 109.5 . . ?
H41 C60 H42 109.5 . . ?
C59 C60 H43 109.5 . . ?
H41 C60 H43 109.5 . . ?
H42 C60 H43 109.5 . . ?
C59 C61 H44 109.5 . . ?
C59 C61 H45 109.5 . . ?
H44 C61 H45 109.5 . . ?
C59 C61 H46 109.5 . . ?
H44 C61 H46 109.5 . . ?
H45 C61 H46 109.5 . . ?
C59 C62 H47 109.5 . . ?
C59 C62 H48 109.5 . . ?
H47 C62 H48 109.5 . . ?
C59 C62 H49 109.5 . . ?
H47 C62 H49 109.5 . . ?
H48 C62 H49 109.5 . . ?
C64 C63 C51 120.4(2) . . ?
C64 C63 H50 119.8 . . ?
C51 C63 H50 119.8 . . ?
C63 C64 C48 121.2(2) . . ?
C63 C64 H51 119.4 . . ?
C48 C64 H51 119.4 . . ?
C66 C65 C46 120.9(2) . . ?
C66 C65 H55 119.5 . . ?
C46 C65 H55 119.5 . . ?
C43 C66 C65 120.4(2) . . ?
C43 C66 H56 119.8 . . ?
C65 C66 H56 119.8 . . ?
C37 C67 C70 111.1(2) . . ?
C37 C67 C68 111.9(2) . . ?
C70 C67 C68 107.5(2) . . ?
C37 C67 C69 108.10(19) . . ?
C70 C67 C69 110.5(2) . . ?
C68 C67 C69 107.7(2) . . ?
C67 C68 H59 109.5 . . ?
C67 C68 H60 109.5 . . ?
H59 C68 H60 109.5 . . ?
C67 C68 H61 109.5 . . ?
H59 C68 H61 109.5 . . ?
H60 C68 H61 109.5 . . ?
C67 C69 H62 109.5 . . ?
C67 C69 H63 109.5 . . ?
H62 C69 H63 109.5 . . ?
C67 C69 H64 109.5 . . ?
H62 C69 H64 109.5 . . ?
H63 C69 H64 109.5 . . ?
C67 C70 H65 109.5 . . ?
C67 C70 H66 109.5 . . ?
H65 C70 H66 109.5 . . ?
C67 C70 H67 109.5 . . ?
H65 C70 H67 109.5 . . ?
H66 C70 H67 109.5 . . ?
N5 C71 C72 179.5(4) . . ?
C71 C72 H73 109.5 . . ?
C71 C72 H74 109.5 . . ?
H73 C72 H74 109.5 . . ?
C71 C72 H75 109.5 . . ?
H73 C72 H75 109.5 . . ?
H74 C72 H75 109.5 . . ?
C11 N1 C12 119.5(2) . . ?
C11 N1 Ni1 123.76(16) . . ?
C12 N1 Ni1 116.65(15) . . ?
C25 N2 C22 117.3(2) . . ?
C25 N2 Ni2 124.49(17) . . ?
C22 N2 Ni2 117.58(15) . . ?
C42 N3 C43 119.5(2) . . ?
C42 N3 Ni2 121.97(17) . . ?
C43 N3 Ni2 118.12(16) . . ?
C52 N4 C51 117.7(2) . . ?
C52 N4 Ni1 122.62(16) . . ?
C51 N4 Ni1 119.55(15) . . ?
C1 O1 Ni1 130.28(15) . . ?
C35 O2 Ni2 128.87(16) . . ?
C36 O3 Ni2 119.77(15) . . ?
C54 O4 Ni1 127.32(15) . . ?
O4 Ni1 O1 116.41(7) . . ?
O4 Ni1 N1 134.68(8) . . ?
O1 Ni1 N1 93.46(8) . . ?
O4 Ni1 N4 92.30(8) . . ?
O1 Ni1 N4 118.27(8) . . ?
N1 Ni1 N4 102.96(8) . . ?
O2 Ni2 O3 87.96(8) . . ?
O2 Ni2 N3 161.01(9) . . ?
O3 Ni2 N3 90.84(8) . . ?
O2 Ni2 N2 93.93(8) . . ?
O3 Ni2 N2 156.50(8) . . ?
N3 Ni2 N2 94.68(9) . . ?

loop_
_geom_bond_atom_site_label_1
_geom_bond_atom_site_label_2
_geom_bond_distance
_geom_bond_site_symmetry_2
_geom_bond_publ_flag
C1 O1 1.307(3) . ?
C1 C2 1.429(3) . ?
C1 C6 1.437(3) . ?
C2 C3 1.412(3) . ?
C2 C11 1.434(3) . ?
C3 C4 1.366(3) . ?
C3 H12 0.95 . ?
C4 C5 1.400(3) . ?
C4 H11 0.95 . ?
C5 C6 1.385(3) . ?
C5 H1 0.95 . ?
C6 C7 1.537(3) . ?
C7 C8 1.529(4) . ?
C7 C9 1.532(3) . ?
C7 C10 1.541(3) . ?
C8 H2 0.98 . ?
C8 H3 0.98 . ?
C8 H4 0.98 . ?
C9 H5 0.98 . ?
C9 H6 0.98 . ?
C9 H7 0.98 . ?
C10 H8 0.98 . ?
C10 H9 0.98 . ?
C10 H10 0.98 . ?
C11 N1 1.296(3) . ?
C11 H72 0.95 . ?
C12 C13 1.391(3) . ?
C12 C17 1.392(3) . ?
C12 N1 1.423(3) . ?
C13 C14 1.390(3) . ?
C13 H13 0.95 . ?
C14 C15 1.392(3) . ?
C14 H71 0.95 . ?
C15 C16 1.393(3) . ?
C15 C18 1.512(3) . ?
C16 C17 1.386(3) . ?
C16 H14 0.95 . ?
C17 H15 0.95 . ?
C18 C19 1.518(3) . ?
C18 H16 0.99 . ?
C18 H70 0.99 . ?
C19 C20 1.392(3) . ?
C19 C24 1.393(3) . ?
C20 C21 1.380(3) . ?
C20 H17 0.95 . ?
C21 C22 1.394(3) . ?
C21 H69 0.95 . ?
C22 C23 1.392(3) . ?
C22 N2 1.434(3) . ?
C23 C24 1.390(3) . ?
C23 H18 0.95 . ?
C24 H19 0.95 . ?
C25 N2 1.301(3) . ?
C25 C26 1.431(3) . ?
C25 H68 0.95 . ?
C26 C27 1.410(3) . ?
C26 C35 1.421(3) . ?
C27 C28 1.367(3) . ?
C27 H20 0.95 . ?
C28 C29 1.396(4) . ?
C28 H21 0.95 . ?
C29 C30 1.385(3) . ?
C29 H22 0.95 . ?
C30 C35 1.440(3) . ?
C30 C31 1.540(3) . ?
C31 C32 1.531(4) . ?
C31 C34 1.534(4) . ?
C31 C33 1.536(4) . ?
C32 H23 0.98 . ?
C32 H24 0.98 . ?
C32 H25 0.98 . ?
C33 H26 0.98 . ?
C33 H27 0.98 . ?
C33 H28 0.98 . ?
C34 H29 0.98 . ?
C34 H30 0.98 . ?
C34 H31 0.98 . ?
C35 O2 1.316(3) . ?
C36 O3 1.321(3) . ?
C36 C41 1.430(3) . ?
C36 C37 1.436(3) . ?
C37 C38 1.385(3) . ?
C37 C67 1.533(3) . ?
C38 C39 1.400(3) . ?
C38 H58 0.95 . ?
C39 C40 1.366(3) . ?
C39 H57 0.95 . ?
C40 C41 1.409(3) . ?
C40 H32 0.95 . ?
C41 C42 1.428(3) . ?
C42 N3 1.296(3) . ?
C42 H33 0.95 . ?
C43 C66 1.383(3) . ?
C43 C44 1.399(3) . ?
C43 N3 1.434(3) . ?
C44 C45 1.384(3) . ?
C44 H34 0.95 . ?
C45 C46 1.391(3) . ?
C45 H35 0.95 . ?
C46 C65 1.392(3) . ?
C46 C47 1.517(3) . ?
C47 C48 1.514(3) . ?
C47 H36 0.99 . ?
C47 H54 0.99 . ?
C48 C64 1.391(3) . ?
C48 C49 1.393(3) . ?
C49 C50 1.390(3) . ?
C49 H53 0.95 . ?
C50 C51 1.394(3) . ?
C50 H52 0.95 . ?
C51 C63 1.390(3) . ?
C51 N4 1.431(3) . ?
C52 N4 1.300(3) . ?
C52 C53 1.437(3) . ?
C52 H37 0.95 . ?
C53 C58 1.410(3) . ?
C53 C54 1.419(3) . ?
C54 O4 1.314(3) . ?
C54 C55 1.432(3) . ?
C55 C56 1.386(3) . ?
C55 C59 1.538(3) . ?
C56 C57 1.396(4) . ?
C56 H40 0.95 . ?
C57 C58 1.370(3) . ?
C57 H38 0.95 . ?
C58 H39 0.95 . ?
C59 C62 1.530(4) . ?
C59 C61 1.537(4) . ?
C59 C60 1.537(4) . ?
C60 H41 0.98 . ?
C60 H42 0.98 . ?
C60 H43 0.98 . ?
C61 H44 0.98 . ?
C61 H45 0.98 . ?
C61 H46 0.98 . ?
C62 H47 0.98 . ?
C62 H48 0.98 . ?
C62 H49 0.98 . ?
C63 C64 1.384(3) . ?
C63 H50 0.95 . ?
C64 H51 0.95 . ?
C65 C66 1.388(3) . ?
C65 H55 0.95 . ?
C66 H56 0.95 . ?
C67 C70 1.536(4) . ?
C67 C68 1.538(3) . ?
C67 C69 1.539(3) . ?
C68 H59 0.98 . ?
C68 H60 0.98 . ?
C68 H61 0.98 . ?
C69 H62 0.98 . ?
C69 H63 0.98 . ?
C69 H64 0.98 . ?
C70 H65 0.98 . ?
C70 H66 0.98 . ?
C70 H67 0.98 . ?
C71 N5 1.131(4) . ?
C71 C72 1.446(4) . ?
C72 H73 0.98 . ?
C72 H74 0.98 . ?
C72 H75 0.98 . ?
N1 Ni1 1.9586(19) . ?
N2 Ni2 1.906(2) . ?
N3 Ni2 1.905(2) . ?
N4 Ni1 1.974(2) . ?
O1 Ni1 1.8878(16) . ?
O2 Ni2 1.8464(18) . ?
O3 Ni2 1.8796(17) . ?
O4 Ni1 1.8873(16) . ?

loop_
_geom_hbond_atom_site_label_D
_geom_hbond_atom_site_label_H
_geom_hbond_atom_site_label_A
_geom_hbond_distance_DH
_geom_hbond_distance_HA
_geom_hbond_distance_DA
_geom_hbond_angle_DHA
_geom_hbond_site_symmetry_A
_geom_hbond_publ_flag
C44 H34 N5 0.95 2.56 3.484(4) 164.7 . yes

loop_
_geom_torsion_atom_site_label_1
_geom_torsion_atom_site_label_2
_geom_torsion_atom_site_label_3
_geom_torsion_atom_site_label_4
_geom_torsion
_geom_torsion_site_symmetry_1
_geom_torsion_site_symmetry_2
_geom_torsion_site_symmetry_3
_geom_torsion_site_symmetry_4
_geom_torsion_publ_flag
O1 C1 C2 C3 -178.9(2) . . . . ?
C6 C1 C2 C3 1.3(3) . . . . ?
O1 C1 C2 C11 2.6(4) . . . . ?
C6 C1 C2 C11 -177.3(2) . . . . ?
C1 C2 C3 C4 0.2(4) . . . . ?
C11 C2 C3 C4 178.9(2) . . . . ?
C2 C3 C4 C5 -1.0(4) . . . . ?
C3 C4 C5 C6 0.3(4) . . . . ?
C4 C5 C6 C1 1.2(4) . . . . ?
C4 C5 C6 C7 179.8(2) . . . . ?
O1 C1 C6 C5 178.2(2) . . . . ?
C2 C1 C6 C5 -1.9(3) . . . . ?
O1 C1 C6 C7 -0.4(3) . . . . ?
C2 C1 C6 C7 179.4(2) . . . . ?
C5 C6 C7 C8 4.0(3) . . . . ?
C1 C6 C7 C8 -177.4(2) . . . . ?
C5 C6 C7 C9 -115.0(2) . . . . ?
C1 C6 C7 C9 63.6(3) . . . . ?
C5 C6 C7 C10 124.0(2) . . . . ?
C1 C6 C7 C10 -57.5(3) . . . . ?
C3 C2 C11 N1 -178.8(2) . . . . ?
C1 C2 C11 N1 -0.2(4) . . . . ?
C17 C12 C13 C14 1.3(3) . . . . ?
N1 C12 C13 C14 177.6(2) . . . . ?
C12 C13 C14 C15 -1.1(4) . . . . ?
C13 C14 C15 C16 0.7(4) . . . . ?
C13 C14 C15 C18 -178.3(2) . . . . ?
C14 C15 C16 C17 -0.6(4) . . . . ?
C18 C15 C16 C17 178.5(2) . . . . ?
C15 C16 C17 C12 0.9(4) . . . . ?
C13 C12 C17 C16 -1.2(3) . . . . ?
N1 C12 C17 C16 -177.6(2) . . . . ?
C14 C15 C18 C19 58.8(3) . . . . ?
C16 C15 C18 C19 -120.2(3) . . . . ?
C15 C18 C19 C20 -143.3(2) . . . . ?
C15 C18 C19 C24 36.9(3) . . . . ?
C24 C19 C20 C21 0.5(3) . . . . ?
C18 C19 C20 C21 -179.4(2) . . . . ?
C19 C20 C21 C22 -2.9(4) . . . . ?
C20 C21 C22 C23 3.0(3) . . . . ?
C20 C21 C22 N2 -174.1(2) . . . . ?
C21 C22 C23 C24 -0.8(3) . . . . ?
N2 C22 C23 C24 176.2(2) . . . . ?
C22 C23 C24 C19 -1.6(4) . . . . ?
C20 C19 C24 C23 1.7(4) . . . . ?
C18 C19 C24 C23 -178.4(2) . . . . ?
N2 C25 C26 C27 176.0(2) . . . . ?
N2 C25 C26 C35 -9.6(4) . . . . ?
C35 C26 C27 C28 3.5(4) . . . . ?
C25 C26 C27 C28 178.0(2) . . . . ?
C26 C27 C28 C29 -1.9(4) . . . . ?
C27 C28 C29 C30 -0.7(4) . . . . ?
C28 C29 C30 C35 1.7(4) . . . . ?
C28 C29 C30 C31 -179.0(2) . . . . ?
C29 C30 C31 C32 2.4(3) . . . . ?
C35 C30 C31 C32 -178.3(2) . . . . ?
C29 C30 C31 C34 121.9(3) . . . . ?
C35 C30 C31 C34 -58.8(3) . . . . ?
C29 C30 C31 C33 -117.2(3) . . . . ?
C35 C30 C31 C33 62.1(3) . . . . ?
C27 C26 C35 O2 174.8(2) . . . . ?
C25 C26 C35 O2 0.5(4) . . . . ?
C27 C26 C35 C30 -2.4(3) . . . . ?
C25 C26 C35 C30 -176.6(2) . . . . ?
C29 C30 C35 O2 -177.4(2) . . . . ?
C31 C30 C35 O2 3.3(3) . . . . ?
C29 C30 C35 C26 -0.1(3) . . . . ?
C31 C30 C35 C26 -179.4(2) . . . . ?
O3 C36 C37 C38 177.7(2) . . . . ?
C41 C36 C37 C38 -3.6(3) . . . . ?
O3 C36 C37 C67 2.1(3) . . . . ?
C41 C36 C37 C67 -179.2(2) . . . . ?
C36 C37 C38 C39 0.6(4) . . . . ?
C67 C37 C38 C39 176.2(2) . . . . ?
C37 C38 C39 C40 2.7(4) . . . . ?
C38 C39 C40 C41 -2.9(4) . . . . ?
C39 C40 C41 C42 176.8(2) . . . . ?
C39 C40 C41 C36 -0.2(4) . . . . ?
O3 C36 C41 C40 -177.9(2) . . . . ?
C37 C36 C41 C40 3.4(3) . . . . ?
O3 C36 C41 C42 5.2(4) . . . . ?
C37 C36 C41 C42 -173.5(2) . . . . ?
C40 C41 C42 N3 162.5(2) . . . . ?
C36 C41 C42 N3 -20.5(4) . . . . ?
C66 C43 C44 C45 -0.9(4) . . . . ?
N3 C43 C44 C45 176.1(2) . . . . ?
C43 C44 C45 C46 0.0(4) . . . . ?
C44 C45 C46 C65 1.0(4) . . . . ?
C44 C45 C46 C47 179.6(2) . . . . ?
C45 C46 C47 C48 47.5(3) . . . . ?
C65 C46 C47 C48 -133.9(2) . . . . ?
C46 C47 C48 C64 48.5(3) . . . . ?
C46 C47 C48 C49 -132.6(2) . . . . ?
C64 C48 C49 C50 1.9(3) . . . . ?
C47 C48 C49 C50 -177.0(2) . . . . ?
C48 C49 C50 C51 -1.1(3) . . . . ?
C49 C50 C51 C63 -0.9(3) . . . . ?
C49 C50 C51 N4 -177.4(2) . . . . ?
N4 C52 C53 C58 -166.9(2) . . . . ?
N4 C52 C53 C54 14.7(4) . . . . ?
C58 C53 C54 O4 179.0(2) . . . . ?
C52 C53 C54 O4 -2.6(4) . . . . ?
C58 C53 C54 C55 -2.0(3) . . . . ?
C52 C53 C54 C55 176.4(2) . . . . ?
O4 C54 C55 C56 -174.6(2) . . . . ?
C53 C54 C55 C56 6.4(3) . . . . ?
O4 C54 C55 C59 7.7(3) . . . . ?
C53 C54 C55 C59 -171.3(2) . . . . ?
C54 C55 C56 C57 -6.1(4) . . . . ?
C59 C55 C56 C57 171.6(2) . . . . ?
C55 C56 C57 C58 1.0(4) . . . . ?
C56 C57 C58 C53 3.8(4) . . . . ?
C54 C53 C58 C57 -3.2(4) . . . . ?
C52 C53 C58 C57 178.3(2) . . . . ?
C56 C55 C59 C62 123.4(3) . . . . ?
C54 C55 C59 C62 -59.0(3) . . . . ?
C56 C55 C59 C61 3.2(3) . . . . ?
C54 C55 C59 C61 -179.2(2) . . . . ?
C56 C55 C59 C60 -115.0(3) . . . . ?
C54 C55 C59 C60 62.6(3) . . . . ?
C50 C51 C63 C64 2.0(3) . . . . ?
N4 C51 C63 C64 178.5(2) . . . . ?
C51 C63 C64 C48 -1.2(4) . . . . ?
C49 C48 C64 C63 -0.8(3) . . . . ?
C47 C48 C64 C63 178.2(2) . . . . ?
C45 C46 C65 C66 -1.1(3) . . . . ?
C47 C46 C65 C66 -179.7(2) . . . . ?
C44 C43 C66 C65 0.8(4) . . . . ?
N3 C43 C66 C65 -176.3(2) . . . . ?
C46 C65 C66 C43 0.2(4) . . . . ?
C38 C37 C67 C70 128.1(2) . . . . ?
C36 C37 C67 C70 -56.5(3) . . . . ?
C38 C37 C67 C68 7.9(3) . . . . ?
C36 C37 C67 C68 -176.7(2) . . . . ?
C38 C37 C67 C69 -110.6(2) . . . . ?
C36 C37 C67 C69 64.8(3) . . . . ?
C2 C11 N1 C12 -176.8(2) . . . . ?
C2 C11 N1 Ni1 -1.1(3) . . . . ?
C13 C12 N1 C11 36.1(3) . . . . ?
C17 C12 N1 C11 -147.6(2) . . . . ?
C13 C12 N1 Ni1 -139.92(19) . . . . ?
C17 C12 N1 Ni1 36.3(3) . . . . ?
C26 C25 N2 C22 173.8(2) . . . . ?
C26 C25 N2 Ni2 3.4(3) . . . . ?
C23 C22 N2 C25 48.8(3) . . . . ?
C21 C22 N2 C25 -134.1(2) . . . . ?
C23 C22 N2 Ni2 -140.0(2) . . . . ?
C21 C22 N2 Ni2 37.0(3) . . . . ?
C41 C42 N3 C43 -179.9(2) . . . . ?
C41 C42 N3 Ni2 -7.0(3) . . . . ?
C66 C43 N3 C42 -150.1(2) . . . . ?
C44 C43 N3 C42 32.8(3) . . . . ?
C66 C43 N3 Ni2 36.8(3) . . . . ?
C44 C43 N3 Ni2 -140.3(2) . . . . ?
C53 C52 N4 C51 -176.0(2) . . . . ?
C53 C52 N4 Ni1 -0.8(3) . . . . ?
C63 C51 N4 C52 41.7(3) . . . . ?
C50 C51 N4 C52 -141.8(2) . . . . ?
C63 C51 N4 Ni1 -133.60(19) . . . . ?
C50 C51 N4 Ni1 42.9(3) . . . . ?
C2 C1 O1 Ni1 -3.5(3) . . . . ?
C6 C1 O1 Ni1 176.36(16) . . . . ?
C26 C35 O2 Ni2 14.3(3) . . . . ?
C30 C35 O2 Ni2 -168.55(17) . . . . ?
C41 C36 O3 Ni2 35.0(3) . . . . ?
C37 C36 O3 Ni2 -146.37(18) . . . . ?
C53 C54 O4 Ni1 -22.8(3) . . . . ?
C55 C54 O4 Ni1 158.22(16) . . . . ?
C54 O4 Ni1 O1 -95.13(19) . . . . ?
C54 O4 Ni1 N1 138.99(18) . . . . ?
C54 O4 Ni1 N4 28.17(19) . . . . ?
C1 O1 Ni1 O4 -142.77(19) . . . . ?
C1 O1 Ni1 N1 2.0(2) . . . . ?
C1 O1 Ni1 N4 108.7(2) . . . . ?
C35 O2 Ni2 O3 -172.7(2) . . . . ?
C35 O2 Ni2 N3 100.7(3) . . . . ?
C35 O2 Ni2 N2 -16.1(2) . . . . ?
C36 O3 Ni2 O2 151.18(18) . . . . ?
C36 O3 Ni2 N3 -47.78(18) . . . . ?
C36 O3 Ni2 N2 56.0(3) . . . . ?
